data_4122566
loop_
_publ_author_name
'Meng, Fanke'
'Haeffner, Fredrik'
'Hoveyda, Amir H.'

_publ_section_title
;
 Diastereo- and Enantioselective Reactions of Bis(pinacolato)diboron,
 1,3-Enynes, and Aldehydes Catalyzed by an Easily Accessible
 Bisphosphine-Cu Complex.
;
_journal_issue 32
_journal_name_full 'Journal of the American Chemical Society'
_journal_page_first 11304
_journal_page_last 11307
_journal_paper_doi 10.1021/ja5071202
_journal_volume 136
_journal_year 2014
_chemical_absolute_configuration ad
_chemical_formula_moiety 'C17 H16 O2'
_chemical_formula_sum 'C17 H16 O2'
_chemical_formula_weight 252.30
_chemical_name_systematic
;
 ?
;
_space_group_crystal_system monoclinic
_space_group_IT_number 4
_space_group_name_Hall 'P 2yb'
_space_group_name_H-M_alt 'P 1 21 1'
_symmetry_space_group_name_Hall 'P 2yb'
_symmetry_space_group_name_H-M 'P 1 21 1'
_atom_sites_solution_hydrogens mixed
_atom_sites_solution_primary direct
_atom_sites_solution_secondary difmap
_audit_creation_method SHELXL-2013
_cell_angle_alpha 90
_cell_angle_beta 106.364(3)
_cell_angle_gamma 90
_cell_formula_units_Z 2
_cell_length_a 8.3545(6)
_cell_length_b 6.0819(4)
_cell_length_c 13.8786(10)
_cell_measurement_reflns_used 6959
_cell_measurement_temperature 100(2)
_cell_measurement_theta_max 66.58
_cell_measurement_theta_min 5.52
_cell_volume 676.62(8)
_computing_cell_refinement 'SAINT (Bruker, 2013)'
_computing_data_collection 'APEX2 (Bruker, 2013)'
_computing_data_reduction 'SAINT (Bruker, 2013)'
_computing_molecular_graphics 'Bruker SHELXTL'
_computing_publication_material 'Bruker SHELXTL'
_computing_structure_refinement 'SHELXL-2013 (Sheldrick, 2013)'
_computing_structure_solution 'SHELXL-2013 (Sheldrick, 2013)'
_diffrn_ambient_temperature 100(2)
_diffrn_measured_fraction_theta_full 0.991
_diffrn_measured_fraction_theta_max 0.987
_diffrn_measurement_device_type 'Bruker Kappa DUO CCD diffractometer'
_diffrn_measurement_method '\f and \w scans'
_diffrn_radiation_monochromator mirrors
_diffrn_radiation_type CuK\a
_diffrn_radiation_wavelength 1.54178
_diffrn_reflns_av_R_equivalents 0.0368
_diffrn_reflns_av_unetI/netI 0.0342
_diffrn_reflns_Laue_measured_fraction_full 0.991
_diffrn_reflns_Laue_measured_fraction_max 0.987
_diffrn_reflns_limit_h_max 9
_diffrn_reflns_limit_h_min -9
_diffrn_reflns_limit_k_max 6
_diffrn_reflns_limit_k_min -7
_diffrn_reflns_limit_l_max 16
_diffrn_reflns_limit_l_min -16
_diffrn_reflns_number 7525
_diffrn_reflns_point_group_measured_fraction_full 0.966
_diffrn_reflns_point_group_measured_fraction_max 0.961
_diffrn_reflns_theta_full 66.250
_diffrn_reflns_theta_max 66.573
_diffrn_reflns_theta_min 3.319
_diffrn_source 'microfocus sealed tube'
_diffrn_source_type 'Incoatec I\uS'
_exptl_absorpt_coefficient_mu 0.635
_exptl_absorpt_correction_T_max 0.7457
_exptl_absorpt_correction_T_min 0.5842
_exptl_absorpt_correction_type multi-scan
_exptl_absorpt_process_details
;
Sheldrick, G.M. (2013). SADABS. Bruker AXS Inc. Madison, WI USA.
;
_exptl_crystal_colour colorless
_exptl_crystal_density_diffrn 1.238
_exptl_crystal_density_meas ?
_exptl_crystal_density_method none
_exptl_crystal_description needle
_exptl_crystal_F_000 268
_exptl_crystal_size_max 0.600
_exptl_crystal_size_mid 0.100
_exptl_crystal_size_min 0.080
_refine_diff_density_max 0.163
_refine_diff_density_min -0.184
_refine_diff_density_rms 0.035
_refine_ls_abs_structure_details
;
 Flack x determined using 984 quotients [(I+)-(I-)]/[(I+)+(I-)]
 (Parsons and Flack (2004), Acta Cryst. A60, s61).
;
_refine_ls_abs_structure_Flack -0.03(6)
_refine_ls_extinction_coef na
_refine_ls_extinction_method none
_refine_ls_goodness_of_fit_ref 1.046
_refine_ls_hydrogen_treatment mixed
_refine_ls_matrix_type full
_refine_ls_number_parameters 180
_refine_ls_number_reflns 2298
_refine_ls_number_restraints 3
_refine_ls_restrained_S_all 1.046
_refine_ls_R_factor_all 0.0285
_refine_ls_R_factor_gt 0.0283
_refine_ls_shift/su_max 0.000
_refine_ls_shift/su_mean 0.000
_refine_ls_structure_factor_coef Fsqd
_refine_ls_weighting_details 'w=1/[\s^2^(Fo^2^)+(0.0431P)^2^+0.1016P] where P=(Fo^2^+2Fc^2^)/3'
_refine_ls_weighting_scheme calc
_refine_ls_wR_factor_gt 0.0730
_refine_ls_wR_factor_ref 0.0731
_reflns_Friedel_coverage 0.766
_reflns_Friedel_fraction_full 0.936
_reflns_Friedel_fraction_max 0.928
_reflns_number_gt 2277
_reflns_number_total 2298
_reflns_threshold_expression 'I > 2\s(I)'
_cod_data_source_file ja5071202_si_001.cif
_cod_data_source_block C17H16O2
_cod_depositor_comments
;
The following automatic conversions were performed:

'_exptl_crystal_density_meas' value 'not measured' was changed to '?'
- the value is perceived as not measured.

Automatic conversion script
Id: cif_fix_values 3008 2015-01-20 13:52:24Z robertas 
;
_cod_database_code 4122566
_shelx_space_group_comment
;
The symmetry employed for this shelxl refinement is uniquely defined
by the following loop, which should always be used as a source of
symmetry information in preference to the above space-group names.
They are only intended as comments.
;
_shelx_estimated_absorpt_t_min 0.702
_shelx_estimated_absorpt_t_max 0.951
_shelxl_version_number 2013-4

loop_
_space_group_symop_operation_xyz
'x, y, z'
'-x, y+1/2, -z'

loop_
_atom_site_label
_atom_site_type_symbol
_atom_site_fract_x
_atom_site_fract_y
_atom_site_fract_z
_atom_site_U_iso_or_equiv
_atom_site_adp_type
_atom_site_occupancy
_atom_site_site_symmetry_order
_atom_site_calc_flag
_atom_site_refinement_flags_posn
_atom_site_refinement_flags_adp
O1 O 0.09248(14) 1.06759(19) 0.61240(9) 0.0166(3) Uani 1 1 d D .
H1O H 0.024(3) 1.031(5) 0.5579(17) 0.038(7) Uiso 1 1 d D .
O2 O 0.11682(14) 0.5013(2) 0.57301(8) 0.0165(3) Uani 1 1 d D .
H2O H 0.132(3) 0.375(3) 0.5997(17) 0.026(6) Uiso 1 1 d D .
C1 C 0.0965(2) 0.9097(3) 0.68866(13) 0.0157(4) Uani 1 1 d . .
H1A H -0.0060 0.8190 0.6686 0.019 Uiso 1 1 calc R U
H1B H 0.0981 0.9868 0.7517 0.019 Uiso 1 1 calc R U
C2 C 0.2499(2) 0.7591(3) 0.70739(12) 0.0150(4) Uani 1 1 d . .
H2 H 0.3514 0.8537 0.7304 0.018 Uiso 1 1 calc R U
C3 C 0.25881(19) 0.6398(3) 0.61046(12) 0.0133(3) Uani 1 1 d . .
H3 H 0.2517 0.7567 0.5587 0.016 Uiso 1 1 calc R U
C4 C 0.42409(19) 0.5238(3) 0.62319(11) 0.0141(3) Uani 1 1 d . .
C5 C 0.5471(2) 0.6251(3) 0.58833(12) 0.0171(4) Uani 1 1 d . .
H5 H 0.5257 0.7642 0.5561 0.021 Uiso 1 1 calc R U
C6 C 0.7005(2) 0.5242(3) 0.60030(12) 0.0207(4) Uani 1 1 d . .
H6 H 0.7832 0.5944 0.5761 0.025 Uiso 1 1 calc R U
C7 C 0.7337(2) 0.3214(3) 0.64736(13) 0.0214(4) Uani 1 1 d . .
H7 H 0.8389 0.2526 0.6558 0.026 Uiso 1 1 calc R U
C8 C 0.6116(2) 0.2196(3) 0.68202(13) 0.0204(4) Uani 1 1 d . .
H8 H 0.6333 0.0802 0.7139 0.024 Uiso 1 1 calc R U
C9 C 0.4588(2) 0.3195(3) 0.67045(13) 0.0179(4) Uani 1 1 d . .
H9 H 0.3766 0.2487 0.6948 0.021 Uiso 1 1 calc R U
C10 C 0.2483(2) 0.6082(3) 0.78972(12) 0.0166(4) Uani 1 1 d . .
C11 C 0.2419(2) 0.4964(3) 0.85954(12) 0.0188(4) Uani 1 1 d . .
C12 C 0.2419(2) 0.3695(3) 0.94708(13) 0.0180(4) Uani 1 1 d . .
C13 C 0.3164(2) 0.1627(3) 0.96376(14) 0.0242(4) Uani 1 1 d . .
H13 H 0.3650 0.1011 0.9157 0.029 Uiso 1 1 calc R U
C14 C 0.3197(2) 0.0468(4) 1.05024(16) 0.0299(5) Uani 1 1 d . .
H14 H 0.3713 -0.0937 1.0614 0.036 Uiso 1 1 calc R U
C15 C 0.2484(2) 0.1346(4) 1.12037(15) 0.0318(5) Uani 1 1 d . .
H15 H 0.2514 0.0547 1.1797 0.038 Uiso 1 1 calc R U
C16 C 0.1731(2) 0.3382(4) 1.10408(14) 0.0280(5) Uani 1 1 d . .
H16 H 0.1239 0.3977 1.1523 0.034 Uiso 1 1 calc R U
C17 C 0.1684(2) 0.4570(3) 1.01808(13) 0.0215(4) Uani 1 1 d . .
H17 H 0.1157 0.5968 1.0072 0.026 Uiso 1 1 calc R U

loop_
_atom_site_aniso_label
_atom_site_aniso_U_11
_atom_site_aniso_U_22
_atom_site_aniso_U_33
_atom_site_aniso_U_23
_atom_site_aniso_U_13
_atom_site_aniso_U_12
O1 0.0187(6) 0.0100(6) 0.0190(6) 0.0004(5) 0.0016(5) 0.0004(5)
O2 0.0166(6) 0.0117(6) 0.0192(6) 0.0018(5) 0.0021(4) 0.0006(5)
C1 0.0168(8) 0.0134(9) 0.0177(8) 0.0000(6) 0.0061(6) 0.0001(7)
C2 0.0156(8) 0.0126(9) 0.0168(8) 0.0004(7) 0.0046(6) -0.0007(6)
C3 0.0153(8) 0.0084(8) 0.0163(7) 0.0016(6) 0.0045(6) -0.0006(6)
C4 0.0154(7) 0.0123(8) 0.0140(7) -0.0022(6) 0.0033(6) -0.0002(7)
C5 0.0210(8) 0.0150(9) 0.0153(7) -0.0039(7) 0.0052(6) -0.0025(7)
C6 0.0186(8) 0.0267(10) 0.0183(8) -0.0077(8) 0.0077(6) -0.0044(8)
C7 0.0148(8) 0.0253(10) 0.0226(9) -0.0105(8) 0.0027(6) 0.0042(7)
C8 0.0224(9) 0.0144(10) 0.0209(8) -0.0028(8) 0.0007(7) 0.0044(7)
C9 0.0173(8) 0.0142(9) 0.0213(8) 0.0000(7) 0.0042(6) 0.0004(7)
C10 0.0174(8) 0.0145(9) 0.0180(8) -0.0012(8) 0.0050(6) 0.0016(7)
C11 0.0200(8) 0.0178(9) 0.0182(8) 0.0008(8) 0.0049(6) 0.0019(7)
C12 0.0180(8) 0.0176(9) 0.0169(8) 0.0036(7) 0.0021(6) -0.0024(7)
C13 0.0227(9) 0.0220(10) 0.0270(9) 0.0024(8) 0.0057(7) 0.0000(8)
C14 0.0250(9) 0.0221(10) 0.0374(10) 0.0126(8) 0.0003(7) 0.0011(8)
C15 0.0280(10) 0.0397(13) 0.0242(9) 0.0155(9) 0.0015(7) -0.0090(9)
C16 0.0267(9) 0.0383(12) 0.0196(9) 0.0007(9) 0.0074(7) -0.0077(9)
C17 0.0227(9) 0.0206(10) 0.0209(8) 0.0005(7) 0.0053(7) -0.0011(7)

loop_
_atom_type_symbol
_atom_type_description
_atom_type_scat_dispersion_real
_atom_type_scat_dispersion_imag
_atom_type_scat_source
C C 0.0181 0.0091 'International Tables Vol C Tables 4.2.6.8 and 6.1.1.4'
H H 0.0000 0.0000 'International Tables Vol C Tables 4.2.6.8 and 6.1.1.4'
O O 0.0492 0.0322 'International Tables Vol C Tables 4.2.6.8 and 6.1.1.4'

loop_
_geom_angle_atom_site_label_1
_geom_angle_atom_site_label_2
_geom_angle_atom_site_label_3
_geom_angle
C1 O1 H1O 111.0(19)
C3 O2 H2O 111.8(16)
O1 C1 C2 111.84(13)
O1 C1 H1A 109.2
C2 C1 H1A 109.2
O1 C1 H1B 109.2
C2 C1 H1B 109.2
H1A C1 H1B 107.9
C10 C2 C1 108.33(13)
C10 C2 C3 113.34(14)
C1 C2 C3 111.98(13)
C10 C2 H2 107.7
C1 C2 H2 107.7
C3 C2 H2 107.7
O2 C3 C4 113.82(13)
O2 C3 C2 110.73(12)
C4 C3 C2 112.46(13)
O2 C3 H3 106.4
C4 C3 H3 106.4
C2 C3 H3 106.4
C5 C4 C9 118.63(15)
C5 C4 C3 119.33(15)
C9 C4 C3 122.04(15)
C6 C5 C4 120.57(17)
C6 C5 H5 119.7
C4 C5 H5 119.7
C7 C6 C5 120.35(17)
C7 C6 H6 119.8
C5 C6 H6 119.8
C6 C7 C8 119.33(16)
C6 C7 H7 120.3
C8 C7 H7 120.3
C9 C8 C7 120.56(18)
C9 C8 H8 119.7
C7 C8 H8 119.7
C8 C9 C4 120.57(17)
C8 C9 H9 119.7
C4 C9 H9 119.7
C11 C10 C2 175.49(18)
C10 C11 C12 176.69(19)
C13 C12 C17 119.24(17)
C13 C12 C11 121.19(17)
C17 C12 C11 119.56(17)
C14 C13 C12 120.15(19)
C14 C13 H13 119.9
C12 C13 H13 119.9
C15 C14 C13 120.4(2)
C15 C14 H14 119.8
C13 C14 H14 119.8
C16 C15 C14 119.90(18)
C16 C15 H15 120.1
C14 C15 H15 120.1
C15 C16 C17 120.67(18)
C15 C16 H16 119.7
C17 C16 H16 119.7
C16 C17 C12 119.67(18)
C16 C17 H17 120.2
C12 C17 H17 120.2

loop_
_geom_bond_atom_site_label_1
_geom_bond_atom_site_label_2
_geom_bond_distance
O1 C1 1.423(2)
O1 H1O 0.84(2)
O2 C3 1.428(2)
O2 H2O 0.85(2)
C1 C2 1.536(2)
C1 H1A 0.9900
C1 H1B 0.9900
C2 C10 1.468(2)
C2 C3 1.549(2)
C2 H2 1.0000
C3 C4 1.516(2)
C3 H3 1.0000
C4 C5 1.397(2)
C4 C9 1.397(3)
C5 C6 1.388(3)
C5 H5 0.9500
C6 C7 1.387(3)
C6 H6 0.9500
C7 C8 1.390(3)
C7 H7 0.9500
C8 C9 1.381(3)
C8 H8 0.9500
C9 H9 0.9500
C10 C11 1.197(3)
C11 C12 1.439(2)
C12 C13 1.394(3)
C12 C17 1.404(3)
C13 C14 1.385(3)
C13 H13 0.9500
C14 C15 1.384(3)
C14 H14 0.9500
C15 C16 1.379(3)
C15 H15 0.9500
C16 C17 1.386(3)
C16 H16 0.9500
C17 H17 0.9500

loop_
_geom_hbond_atom_site_label_D
_geom_hbond_atom_site_label_H
_geom_hbond_atom_site_label_A
_geom_hbond_distance_DH
_geom_hbond_distance_HA
_geom_hbond_distance_DA
_geom_hbond_angle_DHA
_geom_hbond_site_symmetry_A
O1 H1O O2 0.84(2) 1.88(2) 2.7031(15) 169(3) 2_556
O2 H2O O1 0.85(2) 1.91(2) 2.7130(17) 157(2) 1_545

loop_
_geom_torsion_atom_site_label_1
_geom_torsion_atom_site_label_2
_geom_torsion_atom_site_label_3
_geom_torsion_atom_site_label_4
_geom_torsion
O1 C1 C2 C10 177.57(13)
O1 C1 C2 C3 -56.71(18)
C10 C2 C3 O2 61.15(17)
C1 C2 C3 O2 -61.77(17)
C10 C2 C3 C4 -67.43(17)
C1 C2 C3 C4 169.64(13)
O2 C3 C4 C5 133.92(14)
C2 C3 C4 C5 -99.12(17)
O2 C3 C4 C9 -47.20(19)
C2 C3 C4 C9 79.76(19)
C9 C4 C5 C6 0.1(2)
C3 C4 C5 C6 179.05(14)
C4 C5 C6 C7 -0.2(2)
C5 C6 C7 C8 0.3(2)
C6 C7 C8 C9 -0.4(3)
C7 C8 C9 C4 0.4(3)
C5 C4 C9 C8 -0.2(2)
C3 C4 C9 C8 -179.13(15)
C17 C12 C13 C14 -0.9(3)
C11 C12 C13 C14 177.82(18)
C12 C13 C14 C15 0.4(3)
C13 C14 C15 C16 0.2(3)
C14 C15 C16 C17 -0.2(3)
C15 C16 C17 C12 -0.3(3)
C13 C12 C17 C16 0.9(3)
C11 C12 C17 C16 -177.86(16)
